data_7155540
loop_
_publ_author_name
'Mardjan, M. I. D.'
'Perie, S.'
'Parrain, J.-L.'
'Commeiras, L.'

_publ_section_title
;
 A tunable copper-catalyzed multicomponent reaction towards
 alkaloid-inspired indole/lactam polycycles.
;
_journal_issue 15
_journal_name_full 'Organic &amp; biomolecular chemistry'
_journal_page_first 3304
_journal_page_last 3309
_journal_paper_doi 10.1039/c7ob00532f
_journal_volume 15
_journal_year 2017
_chemical_formula_moiety '2(C20 H24 N2 O)'
_chemical_formula_sum 'C40 H48 N4 O2'
_chemical_formula_weight 616.82
_space_group_crystal_system monoclinic
_space_group_IT_number 14
_space_group_name_Hall '-P 2yn'
_space_group_name_H-M_alt 'P 1 21/n 1'
_symmetry_space_group_name_Hall '-P 2yn'
_symmetry_space_group_name_H-M 'P 1 21/n 1'
_atom_sites_solution_hydrogens geom
_audit_creation_date 2015-10-02
_audit_creation_method
;
Olex2 1.2
(compiled 2015.09.30 svn.r3233 for OlexSys, GUI svn.r5103)
;
_audit_update_record
;
2016-12-24 deposited with the CCDC.
2017-03-17 downloaded from the CCDC.
;
_cell_angle_alpha 90
_cell_angle_beta 107.062(6)
_cell_angle_gamma 90
_cell_formula_units_Z 4
_cell_length_a 12.7853(6)
_cell_length_b 15.0292(8)
_cell_length_c 19.3138(13)
_cell_measurement_reflns_used 5324
_cell_measurement_temperature 293(2)
_cell_measurement_theta_max 22.3640
_cell_measurement_theta_min 4.1280
_cell_volume 3547.9(4)
_computing_cell_refinement
;
CrysAlisPro, Agilent Technologies,
Version 1.171.37.35 (release 13-08-2014 CrysAlis171 .NET)
(compiled Aug 13 2014,18:06:01)
;
_computing_data_collection
;
CrysAlisPro, Agilent Technologies,
Version 1.171.37.35 (release 13-08-2014 CrysAlis171 .NET)
(compiled Aug 13 2014,18:06:01)
;
_computing_data_reduction
;
CrysAlisPro, Agilent Technologies,
Version 1.171.37.35 (release 13-08-2014 CrysAlis171 .NET)
(compiled Aug 13 2014,18:06:01)
;
_computing_molecular_graphics 'Olex2 (Dolomanov et al., 2009)'
_computing_publication_material 'Olex2 (Dolomanov et al., 2009)'
_computing_structure_refinement 'ShelXL (Sheldrick, 2015)'
_diffrn_ambient_temperature 293(2)
_diffrn_detector 'CCD plate'
_diffrn_detector_area_resol_mean 5.3048
_diffrn_detector_type AtlasS2
_diffrn_measured_fraction_theta_full 0.997
_diffrn_measured_fraction_theta_max 0.868
_diffrn_measurement_details
;
#__ type_ start__ end____ width___ exp.time_
  1 omega   31.00   69.00   1.0000   60.0000
omega____ theta____ kappa____ phi______ frames
    -       -8.6629 -160.0000  -96.0000 38

#__ type_ start__ end____ width___ exp.time_
  2 omega    6.00   51.00   1.0000   60.0000
omega____ theta____ kappa____ phi______ frames
    -        9.8348  -99.0000 -180.0000 45

#__ type_ start__ end____ width___ exp.time_
  3 omega  -13.00   43.00   1.0000   60.0000
omega____ theta____ kappa____ phi______ frames
    -        9.8348   38.0000  120.0000 56

#__ type_ start__ end____ width___ exp.time_
  4 omega  -11.00   15.00   1.0000   60.0000
omega____ theta____ kappa____ phi______ frames
    -        9.8348  -38.0000    0.0000 26

#__ type_ start__ end____ width___ exp.time_
  5 omega  -33.00   35.00   1.0000   60.0000
omega____ theta____ kappa____ phi______ frames
    -        9.8348  -57.0000 -120.0000 68

#__ type_ start__ end____ width___ exp.time_
  6 omega  -31.00   90.00   1.0000   60.0000
omega____ theta____ kappa____ phi______ frames
    -        9.8348   19.0000   30.0000 121
;
_diffrn_measurement_device 'four-circle diffractometer'
_diffrn_measurement_device_type 'SuperNova, Dual, Cu at zero, AtlasS2'
_diffrn_measurement_method '\w scans'
_diffrn_orient_matrix_UB_11 0.0141888000
_diffrn_orient_matrix_UB_12 0.0069509000
_diffrn_orient_matrix_UB_13 0.0379498000
_diffrn_orient_matrix_UB_21 0.0086361000
_diffrn_orient_matrix_UB_22 -0.0463668000
_diffrn_orient_matrix_UB_23 0.0058139000
_diffrn_orient_matrix_UB_31 0.0556014000
_diffrn_orient_matrix_UB_32 0.0054439000
_diffrn_orient_matrix_UB_33 0.0011641000
_diffrn_radiation_monochromator mirror
_diffrn_radiation_probe x-ray
_diffrn_radiation_type MoK\a
_diffrn_radiation_wavelength 0.71073
_diffrn_reflns_av_R_equivalents 0.0538
_diffrn_reflns_av_unetI/netI 0.0515
_diffrn_reflns_Laue_measured_fraction_full 0.997
_diffrn_reflns_Laue_measured_fraction_max 0.868
_diffrn_reflns_limit_h_max 16
_diffrn_reflns_limit_h_min -15
_diffrn_reflns_limit_k_max 20
_diffrn_reflns_limit_k_min -18
_diffrn_reflns_limit_l_max 23
_diffrn_reflns_limit_l_min -25
_diffrn_reflns_number 32454
_diffrn_reflns_point_group_measured_fraction_full 0.997
_diffrn_reflns_point_group_measured_fraction_max 0.868
_diffrn_reflns_theta_full 25.242
_diffrn_reflns_theta_max 29.040
_diffrn_reflns_theta_min 3.334
_diffrn_source 'SuperNova (Mo) X-ray Source'
_exptl_absorpt_coefficient_mu 0.071
_exptl_absorpt_correction_T_max 1.00000
_exptl_absorpt_correction_T_min 0.82791
_exptl_absorpt_correction_type multi-scan
_exptl_absorpt_process_details
;
CrysAlisPro, Agilent Technologies,
Version 1.171.37.35 (release 13-08-2014 CrysAlis171 .NET)
(compiled Aug 13 2014,18:06:01)
Empirical absorption correction using spherical harmonics,
 implemented in SCALE3 ABSPACK scaling algorithm.
;
_exptl_crystal_colour colourless
_exptl_crystal_colour_primary colourless
_exptl_crystal_density_diffrn 1.155
_exptl_crystal_F_000 1328
_exptl_crystal_size_max 0.28
_exptl_crystal_size_mid 0.2
_exptl_crystal_size_min 0.03
_refine_diff_density_max 0.356
_refine_diff_density_min -0.255
_refine_diff_density_rms 0.037
_refine_ls_extinction_method none
_refine_ls_goodness_of_fit_ref 1.027
_refine_ls_hydrogen_treatment constr
_refine_ls_matrix_type full
_refine_ls_number_parameters 423
_refine_ls_number_reflns 8219
_refine_ls_number_restraints 4
_refine_ls_restrained_S_all 1.029
_refine_ls_R_factor_all 0.1347
_refine_ls_R_factor_gt 0.0709
_refine_ls_shift/su_max 0.000
_refine_ls_shift/su_mean 0.000
_refine_ls_structure_factor_coef Fsqd
_refine_ls_weighting_details 'w=1/[\s^2^(Fo^2^)+(0.0488P)^2^+1.9298P] where P=(Fo^2^+2Fc^2^)/3'
_refine_ls_weighting_scheme calc
_refine_ls_wR_factor_gt 0.1481
_refine_ls_wR_factor_ref 0.1756
_reflns_Friedel_coverage 0.000
_reflns_number_gt 4579
_reflns_number_total 8219
_reflns_threshold_expression 'I > 2\s(I)'
_cod_data_source_file c7ob00532f2.cif
_cod_data_source_block idh502
_cod_depositor_comments 'Adding full bibliography for 7155539--7155540.cif.'
_cod_original_cell_volume 3547.8(4)
_cod_database_code 7155540
_shelxl_version_number 2014/6
_shelx_space_group_comment
;
The symmetry employed for this shelxl refinement is uniquely defined
by the following loop, which should always be used as a source of
symmetry information in preference to the above space-group names.
They are only intended as comments.
;
_reflns_odcompleteness_completeness 99.69
_reflns_odcompleteness_iscentric 1
_reflns_odcompleteness_theta 25.30
_olex2_refinement_description
;
1. Fixed Uiso
 At 1.2 times of:
  All C(H) groups, All C(H,H) groups, All C(H,H,H,H) groups, All N(H) groups
 At 1.5 times of:
  All C(H,H,H) groups
2. Restrained distances
 C24-C233
 1.54 with sigma of 0.005
 C22-C233
 1.54 with sigma of 0.005
 C22-C23
 1.54 with sigma of 0.005
 C24-C23
 1.54 with sigma of 0.005
3. Uiso/Uaniso restraints and constraints
Uanis(C23) = Uanis(C233)
4. Others
 Sof(H22C)=Sof(H22D)=Sof(H24C)=Sof(H24D)=Sof(C233)=Sof(H23C)=Sof(H23D)=1-FVAR(1)
 Sof(H22A)=Sof(H22B)=Sof(C23)=Sof(H23A)=Sof(H23B)=Sof(H24A)=Sof(H24B)=FVAR(1)
5.a Secondary CH2 refined with riding coordinates:
 C2(H2A,H2B), C3(H3A,H3B), C4(H4A,H4B), C17(H17A,H17B), C18(H18A,H18B),
 C19(H19A,H19B), C0AA(H0AA,H0AB), C22(H22A,H22B), C22(H22C,H22D), C23(H23A,
 H23B), C24(H24A,H24B), C24(H24C,H24D), C37(H37A,H37B), C38(H38A,H38B),
 C233(H23C,H23D)
5.b Aromatic/amide H refined with riding coordinates:
 N1(H1), C7(H7), C8(H8), C9(H9), C10(H10), C14(H14), N3(H3), C27(H27),
 C28(H28), C29(H29), C30(H30), C34(H34)
5.c Idealised Me refined as rotating group:
 C16(H16A,H16B,H16C), C20(H20A,H20B,H20C), C36(H36A,H36B,H36C), C39(H39A,H39B,
 H39C)
;
_olex2_submission_special_instructions 'No special instructions were received'

loop_
_space_group_symop_operation_xyz
'x, y, z'
'-x+1/2, y+1/2, -z+1/2'
'-x, -y, -z'
'x-1/2, -y-1/2, z-1/2'

loop_
_atom_site_label
_atom_site_type_symbol
_atom_site_fract_x
_atom_site_fract_y
_atom_site_fract_z
_atom_site_U_iso_or_equiv
_atom_site_adp_type
_atom_site_occupancy
_atom_site_site_symmetry_order
_atom_site_calc_flag
_atom_site_refinement_flags_posn
_atom_site_refinement_flags_occupancy
_atom_site_disorder_assembly
_atom_site_disorder_group
O1 O -0.04960(15) 0.43849(15) 0.40985(12) 0.0808(7) Uani 1 1 d . . . .
N1 N 0.24830(15) 0.57000(13) 0.55419(11) 0.0481(5) Uani 1 1 d . . . .
H1 H 0.1866 0.5549 0.5600 0.058 Uiso 1 1 calc R . . .
N2 N 0.12405(15) 0.48250(13) 0.41681(11) 0.0477(5) Uani 1 1 d . . . .
C1 C 0.18554(19) 0.56550(16) 0.41713(13) 0.0472(6) Uani 1 1 d . . . .
C2 C 0.2451(2) 0.56303(19) 0.35799(14) 0.0622(7) Uani 1 1 d . . . .
H2A H 0.2733 0.5034 0.3562 0.075 Uiso 1 1 calc R . . .
H2B H 0.1919 0.5746 0.3115 0.075 Uiso 1 1 calc R . . .
C3 C 0.3390(2) 0.6288(2) 0.36836(17) 0.0791(9) Uani 1 1 d . . . .
H3A H 0.3714 0.6216 0.3292 0.095 Uiso 1 1 calc R . . .
H3B H 0.3103 0.6889 0.3658 0.095 Uiso 1 1 calc R . . .
C4 C 0.4265(2) 0.6168(2) 0.43956(15) 0.0639(7) Uani 1 1 d . . . .
H4A H 0.4714 0.5658 0.4367 0.077 Uiso 1 1 calc R . . .
H4B H 0.4732 0.6690 0.4496 0.077 Uiso 1 1 calc R . . .
C5 C 0.37570(18) 0.60327(16) 0.49957(13) 0.0469(6) Uani 1 1 d . . . .
C6 C 0.42359(18) 0.61043(15) 0.57595(14) 0.0474(6) Uani 1 1 d . . . .
C7 C 0.5274(2) 0.63369(19) 0.62071(16) 0.0626(7) Uani 1 1 d . . . .
H7 H 0.5829 0.6483 0.6006 0.075 Uiso 1 1 calc R . . .
C8 C 0.5468(2) 0.6348(2) 0.69402(17) 0.0737(9) Uani 1 1 d . . . .
H8 H 0.6158 0.6506 0.7236 0.088 Uiso 1 1 calc R . . .
C9 C 0.4654(2) 0.6128(2) 0.72532(16) 0.0695(8) Uani 1 1 d . . . .
H9 H 0.4807 0.6141 0.7754 0.083 Uiso 1 1 calc R . . .
C10 C 0.3619(2) 0.58913(18) 0.68307(14) 0.0585(7) Uani 1 1 d . . . .
H10 H 0.3074 0.5739 0.7039 0.070 Uiso 1 1 calc R . . .
C11 C 0.34230(18) 0.58883(15) 0.60864(13) 0.0460(6) Uani 1 1 d . . . .
C12 C 0.26958(18) 0.57945(15) 0.48876(13) 0.0431(5) Uani 1 1 d . . . .
C13 C 0.0941(2) 0.63370(18) 0.40343(15) 0.0601(7) Uani 1 1 d . . . .
C14 C 0.0008(2) 0.5930(2) 0.39808(16) 0.0697(8) Uani 1 1 d . . . .
H14 H -0.0665 0.6215 0.3890 0.084 Uiso 1 1 calc R . . .
C15 C 0.0169(2) 0.49695(19) 0.40830(14) 0.0567(7) Uani 1 1 d . . . .
C16 C 0.1146(3) 0.7310(2) 0.3978(2) 0.0964(11) Uani 1 1 d . . . .
H16A H 0.1775 0.7483 0.4365 0.145 Uiso 1 1 calc GR . . .
H16B H 0.0519 0.7640 0.4012 0.145 Uiso 1 1 calc GR . . .
H16C H 0.1273 0.7431 0.3522 0.145 Uiso 1 1 calc GR . . .
C17 C 0.1741(2) 0.39589(16) 0.43814(13) 0.0506(6) Uani 1 1 d . . . .
H17A H 0.1415 0.3694 0.4727 0.061 Uiso 1 1 calc R . . .
H17B H 0.2514 0.4045 0.4626 0.061 Uiso 1 1 calc R . . .
C18 C 0.1626(2) 0.33165(17) 0.37627(14) 0.0563(7) Uani 1 1 d . . . .
H18A H 0.0857 0.3260 0.3496 0.068 Uiso 1 1 calc R . . .
H18B H 0.2001 0.3558 0.3435 0.068 Uiso 1 1 calc R . . .
C19 C 0.2080(2) 0.24058(17) 0.40062(17) 0.0679(8) Uani 1 1 d . . . .
H19A H 0.1673 0.2150 0.4309 0.081 Uiso 1 1 calc R . . .
H19B H 0.2835 0.2467 0.4300 0.081 Uiso 1 1 calc R . . .
C20 C 0.2034(3) 0.1772(2) 0.3388(2) 0.1020(12) Uani 1 1 d . . . .
H20A H 0.2448 0.2013 0.3091 0.153 Uiso 1 1 calc GR . . .
H20B H 0.1287 0.1692 0.3103 0.153 Uiso 1 1 calc GR . . .
H20C H 0.2338 0.1208 0.3580 0.153 Uiso 1 1 calc GR . . .
O2 O 0.99362(14) -0.06976(14) 0.41413(11) 0.0686(6) Uani 1 1 d . . . .
N3 N 0.77567(15) 0.06317(14) 0.52101(11) 0.0513(5) Uani 1 1 d . . . .
H3 H 0.8433 0.0474 0.5350 0.062 Uiso 1 1 calc R . . .
N4 N 0.81683(14) -0.02278(12) 0.39339(11) 0.0459(5) Uani 1 1 d . . . .
C0AA C 0.7750(2) -0.10718(16) 0.41041(14) 0.0509(6) Uani 1 1 d . . . .
H0AA H 0.7119 -0.0955 0.4272 0.061 Uiso 1 1 calc R . . .
H0AB H 0.8306 -0.1344 0.4501 0.061 Uiso 1 1 calc R . . .
C21 C 0.75672(18) 0.06228(16) 0.38708(14) 0.0483(6) Uani 1 1 d . . . .
C22 C 0.6590(2) 0.0639(2) 0.31749(15) 0.0677(8) Uani 1 1 d D . . .
H22A H 0.6863 0.0765 0.2767 0.081 Uiso 0.889(5) 1 calc R P A 1
H22B H 0.6262 0.0052 0.3101 0.081 Uiso 0.889(5) 1 calc R P A 1
H22C H 0.6610 0.1204 0.2937 0.081 Uiso 0.111(5) 1 calc R P A 2
H22D H 0.6714 0.0179 0.2856 0.081 Uiso 0.111(5) 1 calc R P A 2
C23 C 0.5702(3) 0.1318(2) 0.31777(18) 0.0752(11) Uani 0.889(5) 1 d D P A 1
H23A H 0.6013 0.1911 0.3219 0.090 Uiso 0.889(5) 1 calc R P A 1
H23B H 0.5126 0.1284 0.2721 0.090 Uiso 0.889(5) 1 calc R P A 1
C24 C 0.5215(2) 0.1164(2) 0.37936(15) 0.0680(8) Uani 1 1 d D . . .
H24A H 0.4797 0.1682 0.3852 0.082 Uiso 0.889(5) 1 calc R P A 1
H24B H 0.4722 0.0658 0.3682 0.082 Uiso 0.889(5) 1 calc R P A 1
H24C H 0.5240 0.1775 0.3639 0.082 Uiso 0.111(5) 1 calc R P A 2
H24D H 0.4503 0.1053 0.3859 0.082 Uiso 0.111(5) 1 calc R P A 2
C25 C 0.60981(18) 0.09936(16) 0.44781(15) 0.0503(6) Uani 1 1 d . . . .
C26 C 0.60681(18) 0.10342(16) 0.52115(15) 0.0514(6) Uani 1 1 d . . . .
C27 C 0.5263(2) 0.12511(19) 0.55438(18) 0.0677(8) Uani 1 1 d . . . .
H27 H 0.4560 0.1402 0.5265 0.081 Uiso 1 1 calc R . . .
C28 C 0.5525(3) 0.1238(2) 0.6282(2) 0.0776(9) Uani 1 1 d . . . .
H28 H 0.4996 0.1391 0.6505 0.093 Uiso 1 1 calc R . . .
C29 C 0.6565(3) 0.0999(2) 0.67076(18) 0.0747(9) Uani 1 1 d . . . .
H29 H 0.6716 0.0990 0.7209 0.090 Uiso 1 1 calc R . . .
C30 C 0.7378(2) 0.07758(18) 0.64020(15) 0.0623(7) Uani 1 1 d . . . .
H30 H 0.8073 0.0613 0.6686 0.075 Uiso 1 1 calc R . . .
C31 C 0.71161(19) 0.08036(16) 0.56544(14) 0.0496(6) Uani 1 1 d . . . .
C32 C 0.71347(18) 0.07545(15) 0.45031(14) 0.0463(6) Uani 1 1 d . . . .
C33 C 0.8471(2) 0.12876(18) 0.38767(15) 0.0596(7) Uani 1 1 d . . . .
C34 C 0.9399(2) 0.08571(19) 0.39510(16) 0.0649(8) Uani 1 1 d . . . .
H34 H 1.0059 0.1125 0.3961 0.078 Uiso 1 1 calc R . . .
C35 C 0.92436(19) -0.00980(18) 0.40157(14) 0.0515(6) Uani 1 1 d . . . .
C36 C 0.8278(3) 0.22672(19) 0.3830(2) 0.0925(11) Uani 1 1 d . . . .
H36A H 0.7854 0.2421 0.3347 0.139 Uiso 1 1 calc GR . . .
H36B H 0.8968 0.2572 0.3948 0.139 Uiso 1 1 calc GR . . .
H36C H 0.7889 0.2439 0.4165 0.139 Uiso 1 1 calc GR . . .
C37 C 0.7423(2) -0.17301(17) 0.34917(14) 0.0572(7) Uani 1 1 d . . . .
H37A H 0.8038 -0.1838 0.3305 0.069 Uiso 1 1 calc R . . .
H37B H 0.6831 -0.1484 0.3103 0.069 Uiso 1 1 calc R . . .
C38 C 0.7054(3) -0.26105(18) 0.37454(18) 0.0723(8) Uani 1 1 d . . . .
H38A H 0.7677 -0.2880 0.4096 0.087 Uiso 1 1 calc R . . .
H38B H 0.6510 -0.2483 0.3991 0.087 Uiso 1 1 calc R . . .
C39 C 0.6586(4) -0.3268(2) 0.3158(2) 0.1227(15) Uani 1 1 d . . . .
H39A H 0.5935 -0.3028 0.2826 0.184 Uiso 1 1 calc GR . . .
H39B H 0.6410 -0.3808 0.3365 0.184 Uiso 1 1 calc GR . . .
H39C H 0.7112 -0.3393 0.2904 0.184 Uiso 1 1 calc GR . . .
C233 C 0.5429(9) 0.0515(14) 0.3229(11) 0.0752(11) Uani 0.111(5) 1 d D P A 2
H23C H 0.5335 -0.0092 0.3369 0.090 Uiso 0.111(5) 1 calc R P A 2
H23D H 0.4904 0.0624 0.2760 0.090 Uiso 0.111(5) 1 calc R P A 2

loop_
_atom_site_aniso_label
_atom_site_aniso_U_11
_atom_site_aniso_U_22
_atom_site_aniso_U_33
_atom_site_aniso_U_23
_atom_site_aniso_U_13
_atom_site_aniso_U_12
O1 0.0540(11) 0.0947(16) 0.1007(17) -0.0246(13) 0.0337(11) -0.0225(11)
N1 0.0403(10) 0.0562(13) 0.0494(13) -0.0041(10) 0.0154(9) -0.0065(9)
N2 0.0427(11) 0.0461(12) 0.0539(13) -0.0043(10) 0.0136(9) -0.0024(9)
C1 0.0499(13) 0.0433(14) 0.0469(15) -0.0009(11) 0.0118(11) -0.0018(11)
C2 0.0737(18) 0.0680(18) 0.0458(16) -0.0025(13) 0.0190(14) -0.0163(14)
C3 0.085(2) 0.097(2) 0.062(2) 0.0084(17) 0.0312(17) -0.0162(18)
C4 0.0638(16) 0.0700(19) 0.0629(19) 0.0029(15) 0.0265(15) -0.0111(14)
C5 0.0444(13) 0.0468(14) 0.0502(15) 0.0028(11) 0.0149(11) -0.0025(11)
C6 0.0428(13) 0.0423(14) 0.0565(16) 0.0047(12) 0.0138(12) 0.0001(10)
C7 0.0446(14) 0.0737(19) 0.066(2) 0.0045(15) 0.0102(13) -0.0047(13)
C8 0.0544(16) 0.089(2) 0.065(2) 0.0061(17) -0.0020(14) -0.0079(15)
C9 0.0750(19) 0.078(2) 0.0465(17) 0.0028(15) 0.0045(15) -0.0030(16)
C10 0.0602(16) 0.0652(18) 0.0499(17) 0.0002(13) 0.0158(13) -0.0046(13)
C11 0.0438(12) 0.0445(14) 0.0469(15) -0.0023(11) 0.0089(11) -0.0005(10)
C12 0.0455(13) 0.0404(13) 0.0438(14) -0.0007(11) 0.0138(11) -0.0007(10)
C13 0.0666(17) 0.0500(16) 0.0538(17) -0.0015(13) 0.0025(13) 0.0100(13)
C14 0.0514(16) 0.082(2) 0.066(2) -0.0118(16) 0.0028(13) 0.0208(15)
C15 0.0458(14) 0.0681(19) 0.0553(17) -0.0138(14) 0.0132(12) -0.0035(13)
C16 0.118(3) 0.056(2) 0.101(3) 0.0078(19) 0.009(2) 0.0187(19)
C17 0.0557(14) 0.0480(15) 0.0486(15) 0.0009(12) 0.0159(12) -0.0040(12)
C18 0.0601(15) 0.0550(16) 0.0536(16) -0.0044(13) 0.0163(13) -0.0008(13)
C19 0.0719(18) 0.0481(17) 0.086(2) -0.0033(15) 0.0271(16) -0.0046(13)
C20 0.121(3) 0.066(2) 0.129(3) -0.032(2) 0.052(3) -0.001(2)
O2 0.0418(9) 0.0828(14) 0.0790(14) -0.0109(11) 0.0144(9) 0.0100(9)
N3 0.0351(10) 0.0634(14) 0.0532(13) -0.0113(10) 0.0095(9) 0.0033(9)
N4 0.0383(10) 0.0450(12) 0.0552(13) -0.0033(10) 0.0149(9) 0.0009(8)
C0AA 0.0507(14) 0.0492(15) 0.0555(16) 0.0015(12) 0.0197(12) 0.0007(11)
C21 0.0456(13) 0.0475(14) 0.0511(15) -0.0031(12) 0.0129(11) 0.0037(11)
C22 0.0701(18) 0.0707(19) 0.0547(18) -0.0017(14) 0.0065(14) 0.0149(15)
C23 0.066(2) 0.080(3) 0.067(2) 0.0092(19) 0.0008(17) 0.0144(18)
C24 0.0460(14) 0.073(2) 0.078(2) 0.0090(16) 0.0072(14) 0.0139(13)
C25 0.0370(12) 0.0446(14) 0.0667(18) -0.0017(12) 0.0114(12) 0.0021(10)
C26 0.0424(13) 0.0461(15) 0.0681(18) -0.0051(13) 0.0198(12) -0.0008(11)
C27 0.0484(15) 0.0696(19) 0.091(2) -0.0050(17) 0.0291(15) 0.0038(13)
C28 0.075(2) 0.079(2) 0.095(3) -0.0102(19) 0.049(2) -0.0005(17)
C29 0.086(2) 0.081(2) 0.068(2) -0.0184(17) 0.0379(18) -0.0132(18)
C30 0.0599(16) 0.0686(18) 0.0582(19) -0.0164(14) 0.0169(14) -0.0071(14)
C31 0.0441(13) 0.0470(15) 0.0587(17) -0.0125(12) 0.0169(12) -0.0049(11)
C32 0.0413(12) 0.0445(14) 0.0509(15) -0.0040(12) 0.0100(11) 0.0013(10)
C33 0.0675(17) 0.0546(17) 0.0605(18) -0.0041(13) 0.0248(14) -0.0085(14)
C34 0.0587(16) 0.070(2) 0.073(2) -0.0123(15) 0.0298(15) -0.0218(14)
C35 0.0404(13) 0.0665(18) 0.0487(16) -0.0094(13) 0.0147(11) -0.0021(12)
C36 0.123(3) 0.0494(19) 0.115(3) -0.0027(18) 0.050(2) -0.0078(18)
C37 0.0615(15) 0.0528(16) 0.0599(17) -0.0032(13) 0.0218(13) -0.0016(13)
C38 0.086(2) 0.0528(18) 0.080(2) -0.0028(16) 0.0267(17) 0.0016(15)
C39 0.172(4) 0.072(3) 0.127(4) -0.029(2) 0.050(3) -0.033(3)
C233 0.066(2) 0.080(3) 0.067(2) 0.0092(19) 0.0008(17) 0.0144(18)

loop_
_atom_type_symbol
_atom_type_description
_atom_type_scat_dispersion_real
_atom_type_scat_dispersion_imag
_atom_type_scat_source
C C 0.0033 0.0016 'International Tables Vol C Tables 4.2.6.8 and 6.1.1.4'
H H 0.0000 0.0000 'International Tables Vol C Tables 4.2.6.8 and 6.1.1.4'
N N 0.0061 0.0033 'International Tables Vol C Tables 4.2.6.8 and 6.1.1.4'
O O 0.0106 0.0060 'International Tables Vol C Tables 4.2.6.8 and 6.1.1.4'

loop_
_geom_angle_atom_site_label_1
_geom_angle_atom_site_label_2
_geom_angle_atom_site_label_3
_geom_angle
C11 N1 H1 125.8
C11 N1 C12 108.50(18)
C12 N1 H1 125.8
C15 N2 C1 112.7(2)
C15 N2 C17 121.7(2)
C17 N2 C1 124.46(18)
N2 C1 C2 110.72(19)
N2 C1 C12 111.09(19)
N2 C1 C13 100.84(19)
C12 C1 C2 108.09(19)
C12 C1 C13 111.9(2)
C13 C1 C2 114.1(2)
C1 C2 H2A 108.5
C1 C2 H2B 108.5
H2A C2 H2B 107.5
C3 C2 C1 115.3(2)
C3 C2 H2A 108.5
C3 C2 H2B 108.5
C2 C3 H3A 109.0
C2 C3 H3B 109.0
H3A C3 H3B 107.8
C4 C3 C2 112.8(2)
C4 C3 H3A 109.0
C4 C3 H3B 109.0
C3 C4 H4A 109.6
C3 C4 H4B 109.6
H4A C4 H4B 108.1
C5 C4 C3 110.3(2)
C5 C4 H4A 109.6
C5 C4 H4B 109.6
C6 C5 C4 129.6(2)
C12 C5 C4 123.8(2)
C12 C5 C6 106.6(2)
C7 C6 C5 134.4(2)
C7 C6 C11 118.2(2)
C11 C6 C5 107.3(2)
C6 C7 H7 120.2
C8 C7 C6 119.7(3)
C8 C7 H7 120.2
C7 C8 H8 119.4
C7 C8 C9 121.2(3)
C9 C8 H8 119.4
C8 C9 H9 119.5
C10 C9 C8 121.0(3)
C10 C9 H9 119.5
C9 C10 H10 121.2
C9 C10 C11 117.7(2)
C11 C10 H10 121.2
N1 C11 C6 107.5(2)
N1 C11 C10 130.3(2)
C10 C11 C6 122.3(2)
N1 C12 C1 123.56(19)
C5 C12 N1 110.1(2)
C5 C12 C1 126.3(2)
C14 C13 C1 109.5(2)
C14 C13 C16 128.5(3)
C16 C13 C1 122.0(3)
C13 C14 H14 124.5
C13 C14 C15 111.0(2)
C15 C14 H14 124.5
O1 C15 N2 124.5(3)
O1 C15 C14 129.6(2)
N2 C15 C14 105.9(2)
C13 C16 H16A 109.5
C13 C16 H16B 109.5
C13 C16 H16C 109.5
H16A C16 H16B 109.5
H16A C16 H16C 109.5
H16B C16 H16C 109.5
N2 C17 H17A 108.6
N2 C17 H17B 108.6
N2 C17 C18 114.5(2)
H17A C17 H17B 107.6
C18 C17 H17A 108.6
C18 C17 H17B 108.6
C17 C18 H18A 108.9
C17 C18 H18B 108.9
H18A C18 H18B 107.7
C19 C18 C17 113.2(2)
C19 C18 H18A 108.9
C19 C18 H18B 108.9
C18 C19 H19A 108.8
C18 C19 H19B 108.8
C18 C19 C20 113.8(3)
H19A C19 H19B 107.7
C20 C19 H19A 108.8
C20 C19 H19B 108.8
C19 C20 H20A 109.5
C19 C20 H20B 109.5
C19 C20 H20C 109.5
H20A C20 H20B 109.5
H20A C20 H20C 109.5
H20B C20 H20C 109.5
C31 N3 H3 125.7
C31 N3 C32 108.53(19)
C32 N3 H3 125.7
C0AA N4 C21 123.90(17)
C35 N4 C0AA 122.0(2)
C35 N4 C21 111.79(19)
N4 C0AA H0AA 108.4
N4 C0AA H0AB 108.4
N4 C0AA C37 115.7(2)
H0AA C0AA H0AB 107.4
C37 C0AA H0AA 108.4
C37 C0AA H0AB 108.4
N4 C21 C22 110.7(2)
N4 C21 C32 110.8(2)
N4 C21 C33 101.04(18)
C32 C21 C22 108.08(19)
C32 C21 C33 111.6(2)
C33 C21 C22 114.5(2)
C21 C22 H22A 108.6
C21 C22 H22B 108.6
C21 C22 H22C 107.4
C21 C22 H22D 107.4
H22A C22 H22B 107.5
H22C C22 H22D 107.0
C23 C22 C21 114.8(2)
C23 C22 H22A 108.6
C23 C22 H22B 108.6
C233 C22 C21 119.5(9)
C233 C22 H22C 107.4
C233 C22 H22D 107.4
C22 C23 H23A 109.2
C22 C23 H23B 109.2
H23A C23 H23B 107.9
C24 C23 C22 112.2(3)
C24 C23 H23A 109.2
C24 C23 H23B 109.2
C23 C24 H24A 109.6
C23 C24 H24B 109.6
H24A C24 H24B 108.1
H24C C24 H24D 108.7
C25 C24 C23 110.1(2)
C25 C24 H24A 109.6
C25 C24 H24B 109.6
C25 C24 H24C 110.6
C25 C24 H24D 110.6
C25 C24 C233 105.9(9)
C233 C24 H24C 110.6
C233 C24 H24D 110.6
C26 C25 C24 129.7(2)
C32 C25 C24 123.7(2)
C32 C25 C26 106.6(2)
C27 C26 C25 134.5(3)
C27 C26 C31 118.4(3)
C31 C26 C25 107.1(2)
C26 C27 H27 120.4
C28 C27 C26 119.1(3)
C28 C27 H27 120.4
C27 C28 H28 119.3
C27 C28 C29 121.3(3)
C29 C28 H28 119.3
C28 C29 H29 119.3
C30 C29 C28 121.4(3)
C30 C29 H29 119.3
C29 C30 H30 121.4
C29 C30 C31 117.2(3)
C31 C30 H30 121.4
N3 C31 C26 107.6(2)
N3 C31 C30 129.8(2)
C30 C31 C26 122.6(2)
N3 C32 C21 123.26(19)
C25 C32 N3 110.1(2)
C25 C32 C21 126.6(2)
C34 C33 C21 109.5(2)
C34 C33 C36 128.1(3)
C36 C33 C21 122.4(3)
C33 C34 H34 124.7
C33 C34 C35 110.5(2)
C35 C34 H34 124.7
O2 C35 N4 124.3(2)
O2 C35 C34 128.8(2)
N4 C35 C34 106.9(2)
C33 C36 H36A 109.5
C33 C36 H36B 109.5
C33 C36 H36C 109.5
H36A C36 H36B 109.5
H36A C36 H36C 109.5
H36B C36 H36C 109.5
C0AA C37 H37A 109.5
C0AA C37 H37B 109.5
C0AA C37 C38 110.9(2)
H37A C37 H37B 108.0
C38 C37 H37A 109.5
C38 C37 H37B 109.5
C37 C38 H38A 108.5
C37 C38 H38B 108.5
H38A C38 H38B 107.5
C39 C38 C37 114.9(3)
C39 C38 H38A 108.5
C39 C38 H38B 108.5
C38 C39 H39A 109.5
C38 C39 H39B 109.5
C38 C39 H39C 109.5
H39A C39 H39B 109.5
H39A C39 H39C 109.5
H39B C39 H39C 109.5
C22 C233 C24 110.3(4)
C22 C233 H23C 109.6
C22 C233 H23D 109.6
C24 C233 H23C 109.6
C24 C233 H23D 109.6
H23C C233 H23D 108.1

loop_
_geom_bond_atom_site_label_1
_geom_bond_atom_site_label_2
_geom_bond_distance
O1 C15 1.229(3)
N1 H1 0.8600
N1 C11 1.374(3)
N1 C12 1.376(3)
N2 C1 1.474(3)
N2 C15 1.349(3)
N2 C17 1.456(3)
C1 C2 1.548(3)
C1 C12 1.497(3)
C1 C13 1.519(3)
C2 H2A 0.9700
C2 H2B 0.9700
C2 C3 1.522(4)
C3 H3A 0.9700
C3 H3B 0.9700
C3 C4 1.507(4)
C4 H4A 0.9700
C4 H4B 0.9700
C4 C5 1.499(3)
C5 C6 1.426(3)
C5 C12 1.359(3)
C6 C7 1.399(3)
C6 C11 1.403(3)
C7 H7 0.9300
C7 C8 1.364(4)
C8 H8 0.9300
C8 C9 1.388(4)
C9 H9 0.9300
C9 C10 1.381(4)
C10 H10 0.9300
C10 C11 1.385(3)
C13 C14 1.318(4)
C13 C16 1.495(4)
C14 H14 0.9300
C14 C15 1.463(4)
C16 H16A 0.9600
C16 H16B 0.9600
C16 H16C 0.9600
C17 H17A 0.9700
C17 H17B 0.9700
C17 C18 1.509(3)
C18 H18A 0.9700
C18 H18B 0.9700
C18 C19 1.507(4)
C19 H19A 0.9700
C19 H19B 0.9700
C19 C20 1.515(4)
C20 H20A 0.9600
C20 H20B 0.9600
C20 H20C 0.9600
O2 C35 1.237(3)
N3 H3 0.8600
N3 C31 1.373(3)
N3 C32 1.376(3)
N4 C0AA 1.451(3)
N4 C21 1.478(3)
N4 C35 1.351(3)
C0AA H0AA 0.9700
C0AA H0AB 0.9700
C0AA C37 1.504(3)
C21 C22 1.544(4)
C21 C32 1.494(3)
C21 C33 1.525(3)
C22 H22A 0.9700
C22 H22B 0.9700
C22 H22C 0.9700
C22 H22D 0.9700
C22 C23 1.527(3)
C22 C233 1.529(5)
C23 H23A 0.9700
C23 H23B 0.9700
C23 C24 1.514(3)
C24 H24A 0.9700
C24 H24B 0.9700
C24 H24C 0.9700
C24 H24D 0.9700
C24 C25 1.487(4)
C24 C233 1.546(5)
C25 C26 1.430(4)
C25 C32 1.360(3)
C26 C27 1.402(3)
C26 C31 1.405(3)
C27 H27 0.9300
C27 C28 1.367(4)
C28 H28 0.9300
C28 C29 1.389(4)
C29 H29 0.9300
C29 C30 1.379(4)
C30 H30 0.9300
C30 C31 1.384(4)
C33 C34 1.322(4)
C33 C36 1.491(4)
C34 H34 0.9300
C34 C35 1.460(4)
C36 H36A 0.9600
C36 H36B 0.9600
C36 H36C 0.9600
C37 H37A 0.9700
C37 H37B 0.9700
C37 C38 1.532(4)
C38 H38A 0.9700
C38 H38B 0.9700
C38 C39 1.492(5)
C39 H39A 0.9600
C39 H39B 0.9600
C39 H39C 0.9600
C233 H23C 0.9700
C233 H23D 0.9700
